data_2020452
loop_
_publ_author_name
'Liu, Ya-Hui'
'Lu, Li-Ping'
'Zhu, Miao-Li'
'Su, Feng'

_publ_section_title
;
 A three-dimensional mixed-valence Cu^II^/Cu^I^ coordination polymer
 constructed from biphenyl-3,4',5-tricarboxylate and
 1,4-bis(1<i>H</i>-imidazol-1-yl)benzene ligands
;
_journal_coeditor_code WQ3109
_journal_issue 4
_journal_name_full 'Acta Crystallographica Section C'
_journal_page_first 358
_journal_page_last 362
_journal_paper_doi 10.1107/S2053229616004824
_journal_volume 72
_journal_year 2016
_chemical_formula_iupac '[Cu4 (C15 H7 O6)2 (C12 H10 N4)3 (H2 O)2]'
_chemical_formula_moiety 'C66 H48 Cu4 N12 O14'
_chemical_formula_sum 'C66 H48 Cu4 N12 O14'
_chemical_formula_weight 1487.32
_chemical_name_systematic
Poly[diaquabis(\m~4~-biphenyl-3,4',5-tricarboxylato-\k^4^<i>O</i>^3^:<i>O</i>^3'^:<i>O</i>^5^:<i>O</i>^4'^)tris[\m~2~-1,4-bis(1<i>H</i>-imidazol-1-yl)benzene-\k^2^<i>N</i>^3^:<i>N</i>^3'^]dicopper(II)dicopper(I)]
_space_group_crystal_system monoclinic
_space_group_IT_number 14
_space_group_name_Hall '-P 2ybc'
_space_group_name_H-M_alt 'P 1 21/c 1'
_symmetry_space_group_name_Hall '-P 2ybc'
_symmetry_space_group_name_H-M 'P 1 21/c 1'
_atom_sites_solution_hydrogens geom
_atom_sites_solution_primary direct
_atom_sites_solution_secondary difmap
_audit_creation_method SHELXL-97
_cell_angle_alpha 90.00
_cell_angle_beta 97.77(3)
_cell_angle_gamma 90.00
_cell_formula_units_Z 2
_cell_length_a 11.898(2)
_cell_length_b 28.663(6)
_cell_length_c 8.343(2)
_cell_measurement_reflns_used 61085
_cell_measurement_temperature 173(2)
_cell_measurement_theta_max 25.0
_cell_measurement_theta_min 1.9
_cell_volume 2819.1(10)
_computing_cell_refinement
;
SCALEPACK (Otwinowski & Minor, 1997)
;
_computing_data_collection mar165
_computing_data_reduction
;
HKL2000 (Otwinowski & Minor 1997)
;
_computing_molecular_graphics
;
SHELXTL (Sheldrick, 2015) and
DIAMOND (Brandenburg, 2005)
;
_computing_publication_material
;
pubCIF (Westrip, 2010)
;
_computing_structure_refinement
;
SHELXL2014 (Sheldrick, 2015)
;
_computing_structure_solution
;
SHELXS97 (Sheldrick, 2008)
;
_diffrn_ambient_temperature 173(2)
_diffrn_measured_fraction_theta_full 0.997
_diffrn_measured_fraction_theta_max 0.997
_diffrn_measurement_device_type 'MARCCD 165'
_diffrn_measurement_method 'oscillation mode'
_diffrn_radiation_monochromator graphite
_diffrn_radiation_source 'synchrotron, 3W1A at BSRF'
_diffrn_radiation_type synchrotron
_diffrn_radiation_wavelength 0.7200
_diffrn_reflns_av_R_equivalents 0.0234
_diffrn_reflns_av_sigmaI/netI 0.0329
_diffrn_reflns_limit_h_max 16
_diffrn_reflns_limit_h_min -16
_diffrn_reflns_limit_k_max 40
_diffrn_reflns_limit_k_min -40
_diffrn_reflns_limit_l_max 11
_diffrn_reflns_limit_l_min 0
_diffrn_reflns_number 15528
_diffrn_reflns_theta_full 30.95
_diffrn_reflns_theta_max 30.95
_diffrn_reflns_theta_min 2.27
_exptl_absorpt_coefficient_mu 1.575
_exptl_absorpt_correction_T_max 0.6494
_exptl_absorpt_correction_T_min 0.6087
_exptl_absorpt_correction_type multi-scan
_exptl_absorpt_process_details
;
(SCALEPACK; Otwinowski & Minor, 1997)
;
_exptl_crystal_colour blue
_exptl_crystal_density_diffrn 1.752
_exptl_crystal_density_method 'not measured'
_exptl_crystal_description block
_exptl_crystal_F_000 1512
_exptl_crystal_size_max 0.35
_exptl_crystal_size_mid 0.30
_exptl_crystal_size_min 0.30
_refine_diff_density_max 1.872
_refine_diff_density_min -1.720
_refine_ls_extinction_method none
_refine_ls_goodness_of_fit_ref 1.071
_refine_ls_hydrogen_treatment constr
_refine_ls_matrix_type full
_refine_ls_number_parameters 433
_refine_ls_number_reflns 8578
_refine_ls_number_restraints 0
_refine_ls_restrained_S_all 1.071
_refine_ls_R_factor_all 0.0443
_refine_ls_R_factor_gt 0.0383
_refine_ls_shift/su_max 0.001
_refine_ls_shift/su_mean 0.000
_refine_ls_structure_factor_coef Fsqd
_refine_ls_weighting_details 'calc w=1/[\s^2^(Fo^2^)+(0.0498P)^2^+3.2291P] where P=(Fo^2^+2Fc^2^)/3'
_refine_ls_weighting_scheme calc
_refine_ls_wR_factor_gt 0.0988
_refine_ls_wR_factor_ref 0.1018
_reflns_number_gt 7418
_reflns_number_total 8578
_reflns_threshold_expression 'I > 2\s(I)'
_cod_data_source_file wq3109sup1.cif
_cod_data_source_block I
_cod_depositor_comments 'Adding full bibliography for 2020452.cif.'
_cod_database_code 2020452
_cod_database_fobs_code 2020452

loop_
_symmetry_equiv_pos_as_xyz
'x, y, z'
'-x, y+1/2, -z+1/2'
'-x, -y, -z'
'x, -y-1/2, z-1/2'

loop_
_atom_site_type_symbol
_atom_site_label
_atom_site_fract_x
_atom_site_fract_y
_atom_site_fract_z
_atom_site_U_iso_or_equiv
_atom_site_adp_type
_atom_site_calc_flag
_atom_site_refinement_flags
_atom_site_occupancy
_atom_site_symmetry_multiplicity
Cu Cu1 -0.008038(18) 0.029437(8) 1.19733(3) 0.01327(6) Uani d . 1 1
Cu Cu2 0.533720(19) 0.232675(8) 0.41746(3) 0.01309(6) Uani d . 1 1
N N1 0.67173(13) 0.26482(6) 0.4145(2) 0.0130(3) Uani d . 1 1
N N2 0.83493(12) 0.28504(5) 0.33753(18) 0.0105(3) Uani d . 1 1
N N3 1.20853(13) 0.29297(5) -0.00774(19) 0.0110(3) Uani d . 1 1
N N4 1.38054(13) 0.28407(5) -0.0746(2) 0.0127(3) Uani d . 1 1
N N5 -0.12116(12) 0.00106(5) 1.31849(19) 0.0110(3) Uani d . 1 1
N N6 -0.27933(12) -0.01155(5) 1.42067(18) 0.0099(3) Uani d . 1 1
O O1 0.12023(12) 0.05542(5) 1.1097(2) 0.0203(3) Uani d . 1 1
O O2 0.07539(11) 0.13011(5) 1.05023(18) 0.0149(3) Uani d . 1 1
O O3 0.58422(11) 0.16484(5) 0.31845(16) 0.0138(2) Uani d . 1 1
O O4 0.74867(13) 0.12870(5) 0.30346(18) 0.0208(3) Uani d . 1 1
O O5 0.91803(11) 0.02848(5) 0.76334(17) 0.0137(3) Uani d . 1 1
O O6 0.86199(11) 0.04436(5) 1.00504(16) 0.0142(2) Uani d . 1 1
O O7 -0.03726(11) 0.09817(5) 1.28832(17) 0.0144(3) Uani d . 1 1
H H7A -0.1066 0.1015 1.2949 0.022 Uiso d R 1 1
H H7B -0.0139 0.1142 1.2109 0.022 Uiso d R 1 1
C C1 0.13799(14) 0.09517(6) 1.0497(2) 0.0111(3) Uani d . 1 1
C C2 0.24752(14) 0.09817(6) 0.9777(2) 0.0095(3) Uani d . 1 1
C C3 0.31776(14) 0.05901(6) 0.9818(2) 0.0104(3) Uani d . 1 1
H H3 0.2960 0.0308 1.0287 0.013 Uiso calc R 1 1
C C4 0.41943(14) 0.06124(6) 0.9173(2) 0.0105(3) Uani d . 1 1
H H4 0.4670 0.0345 0.9226 0.013 Uiso calc R 1 1
C C5 0.45337(14) 0.10207(6) 0.8447(2) 0.0091(3) Uani d . 1 1
C C6 0.38271(15) 0.14143(6) 0.8418(2) 0.0114(3) Uani d . 1 1
H H6 0.4040 0.1696 0.7939 0.014 Uiso calc R 1 1
C C7 0.28132(15) 0.13946(6) 0.9089(2) 0.0115(3) Uani d . 1 1
H H7 0.2349 0.1665 0.9076 0.014 Uiso calc R 1 1
C C8 0.55976(14) 0.10153(6) 0.7698(2) 0.0091(3) Uani d . 1 1
C C9 0.65468(14) 0.07752(6) 0.8452(2) 0.0098(3) Uani d . 1 1
H H9 0.6532 0.0643 0.9494 0.012 Uiso calc R 1 1
C C10 0.75144(14) 0.07269(6) 0.7696(2) 0.0094(3) Uani d . 1 1
C C11 0.75467(14) 0.09244(6) 0.6175(2) 0.0094(3) Uani d . 1 1
H H11 0.8198 0.0883 0.5644 0.011 Uiso calc R 1 1
C C12 0.66259(14) 0.11828(6) 0.5427(2) 0.0097(3) Uani d . 1 1
C C13 0.56578(14) 0.12273(6) 0.6197(2) 0.0101(3) Uani d . 1 1
H H13 0.5031 0.1404 0.5695 0.012 Uiso calc R 1 1
C C14 0.85199(14) 0.04619(6) 0.8542(2) 0.0105(3) Uani d . 1 1
C C15 0.66563(15) 0.13901(6) 0.3757(2) 0.0117(3) Uani d . 1 1
C C16 0.70256(16) 0.30819(6) 0.4797(2) 0.0133(3) Uani d . 1 1
H H16 0.6598 0.3261 0.5459 0.016 Uiso calc R 1 1
C C17 0.75336(15) 0.25179(6) 0.3302(2) 0.0122(3) Uani d . 1 1
H H17 0.7545 0.2232 0.2729 0.015 Uiso calc R 1 1
C C18 0.80361(15) 0.32108(6) 0.4342(2) 0.0126(3) Uani d . 1 1
H H18 0.8445 0.3490 0.4627 0.015 Uiso calc R 1 1
C C19 0.92985(14) 0.28560(6) 0.2503(2) 0.0107(3) Uani d . 1 1
C C20 0.97863(15) 0.24414(6) 0.2044(2) 0.0117(3) Uani d . 1 1
H H20 0.9495 0.2149 0.2331 0.014 Uiso calc R 1 1
C C21 1.07026(15) 0.24589(6) 0.1165(2) 0.0111(3) Uani d . 1 1
H H21 1.1029 0.2179 0.0827 0.013 Uiso calc R 1 1
C C22 1.11322(14) 0.28908(6) 0.0789(2) 0.0104(3) Uani d . 1 1
C C23 1.06492(15) 0.33038(6) 0.1254(2) 0.0144(3) Uani d . 1 1
H H23 1.0953 0.3596 0.0994 0.017 Uiso calc R 1 1
C C24 0.97248(15) 0.32858(7) 0.2098(2) 0.0146(3) Uani d . 1 1
H H24 0.9383 0.3566 0.2399 0.017 Uiso calc R 1 1
C C25 1.32906(15) 0.32151(7) -0.1601(2) 0.0139(3) Uani d . 1 1
H H25 1.3625 0.3401 -0.2350 0.017 Uiso calc R 1 1
C C26 1.22275(15) 0.32740(6) -0.1197(2) 0.0134(3) Uani d . 1 1
H H26 1.1691 0.3505 -0.1603 0.016 Uiso calc R 1 1
C C27 1.30590(15) 0.26771(6) 0.0158(2) 0.0120(3) Uani d . 1 1
H H27 1.3188 0.2419 0.0873 0.014 Uiso calc R 1 1
C C28 -0.22366(14) 0.01725(6) 1.3295(2) 0.0108(3) Uani d . 1 1
H H28 -0.2542 0.0452 1.2803 0.013 Uiso calc R 1 1
C C29 -0.20707(15) -0.04820(6) 1.4687(2) 0.0139(3) Uani d . 1 1
H H29 -0.2225 -0.0741 1.5334 0.017 Uiso calc R 1 1
C C30 -0.10960(15) -0.03994(6) 1.4053(2) 0.0130(3) Uani d . 1 1
H H30 -0.0442 -0.0593 1.4187 0.016 Uiso calc R 1 1
C C31 -0.42129(15) -0.02730(6) 1.5974(2) 0.0116(3) Uani d . 1 1
H H31 -0.3674 -0.0458 1.6639 0.014 Uiso calc R 1 1
C C32 -0.39096(14) -0.00537(6) 1.4607(2) 0.0101(3) Uani d . 1 1
C C33 -0.46940(15) 0.02215(6) 1.3637(2) 0.0118(3) Uani d . 1 1
H H33 -0.4482 0.0374 1.2712 0.014 Uiso calc R 1 1

loop_
_atom_site_aniso_label
_atom_site_aniso_U_11
_atom_site_aniso_U_22
_atom_site_aniso_U_33
_atom_site_aniso_U_12
_atom_site_aniso_U_13
_atom_site_aniso_U_23
Cu1 0.00653(10) 0.01228(11) 0.02288(13) 0.00311(7) 0.00878(8) 0.00795(8)
Cu2 0.00892(10) 0.01523(11) 0.01637(12) -0.00001(7) 0.00627(8) 0.00116(8)
N1 0.0100(6) 0.0164(7) 0.0136(7) -0.0008(5) 0.0053(5) -0.0011(5)
N2 0.0084(6) 0.0118(6) 0.0120(7) -0.0004(5) 0.0035(5) -0.0002(5)
N3 0.0084(6) 0.0114(6) 0.0136(7) -0.0010(5) 0.0032(5) 0.0009(5)
N4 0.0095(6) 0.0128(7) 0.0167(7) -0.0006(5) 0.0054(5) -0.0008(6)
N5 0.0067(6) 0.0117(6) 0.0160(7) 0.0008(5) 0.0059(5) 0.0029(5)
N6 0.0071(6) 0.0105(6) 0.0130(7) -0.0003(5) 0.0050(5) 0.0009(5)
O1 0.0129(6) 0.0137(6) 0.0385(9) 0.0030(5) 0.0185(6) 0.0096(6)
O2 0.0118(6) 0.0126(6) 0.0224(7) 0.0028(5) 0.0098(5) 0.0031(5)
O3 0.0122(6) 0.0156(6) 0.0144(6) 0.0046(5) 0.0051(5) 0.0038(5)
O4 0.0205(7) 0.0251(7) 0.0201(7) 0.0134(6) 0.0147(6) 0.0114(6)
O5 0.0122(6) 0.0131(6) 0.0180(6) 0.0072(5) 0.0096(5) 0.0055(5)
O6 0.0099(6) 0.0216(7) 0.0113(6) 0.0019(5) 0.0023(4) 0.0017(5)
O7 0.0109(6) 0.0168(6) 0.0170(6) 0.0026(5) 0.0072(5) 0.0021(5)
C1 0.0089(7) 0.0109(7) 0.0146(8) 0.0005(6) 0.0055(6) 0.0014(6)
C2 0.0069(6) 0.0122(7) 0.0102(7) -0.0002(5) 0.0038(5) -0.0009(6)
C3 0.0086(7) 0.0113(7) 0.0123(7) 0.0002(6) 0.0047(6) 0.0014(6)
C4 0.0086(7) 0.0110(7) 0.0128(7) 0.0017(5) 0.0052(6) 0.0015(6)
C5 0.0072(6) 0.0111(7) 0.0095(7) 0.0003(5) 0.0035(5) 0.0015(6)
C6 0.0102(7) 0.0103(7) 0.0150(8) 0.0003(6) 0.0061(6) 0.0024(6)
C7 0.0097(7) 0.0110(7) 0.0148(8) 0.0007(6) 0.0056(6) 0.0002(6)
C8 0.0065(6) 0.0098(7) 0.0120(7) -0.0010(5) 0.0051(5) 0.0001(6)
C9 0.0083(7) 0.0102(7) 0.0116(7) 0.0003(5) 0.0042(6) 0.0017(6)
C10 0.0083(7) 0.0079(7) 0.0129(7) 0.0002(5) 0.0045(6) -0.0006(6)
C11 0.0083(7) 0.0092(7) 0.0115(7) -0.0001(5) 0.0043(5) -0.0007(6)
C12 0.0088(7) 0.0101(7) 0.0111(7) -0.0003(5) 0.0046(6) 0.0004(6)
C13 0.0091(7) 0.0097(7) 0.0123(7) 0.0005(5) 0.0040(6) 0.0014(6)
C14 0.0083(7) 0.0100(7) 0.0142(8) -0.0013(5) 0.0050(6) 0.0015(6)
C15 0.0121(7) 0.0100(7) 0.0142(8) 0.0011(6) 0.0059(6) 0.0022(6)
C16 0.0146(8) 0.0137(8) 0.0122(8) 0.0025(6) 0.0042(6) -0.0007(6)
C17 0.0099(7) 0.0149(8) 0.0127(8) -0.0016(6) 0.0047(6) -0.0018(6)
C18 0.0131(7) 0.0116(7) 0.0135(8) 0.0012(6) 0.0034(6) -0.0013(6)
C19 0.0076(7) 0.0140(7) 0.0107(7) -0.0002(6) 0.0023(5) 0.0004(6)
C20 0.0115(7) 0.0112(7) 0.0128(8) -0.0014(6) 0.0034(6) 0.0005(6)
C21 0.0110(7) 0.0104(7) 0.0125(8) -0.0004(6) 0.0037(6) -0.0004(6)
C22 0.0076(7) 0.0122(7) 0.0118(7) -0.0014(6) 0.0029(6) 0.0014(6)
C23 0.0121(8) 0.0115(7) 0.0207(9) 0.0004(6) 0.0061(6) 0.0021(6)
C24 0.0110(7) 0.0130(8) 0.0205(9) 0.0023(6) 0.0052(6) 0.0023(7)
C25 0.0133(8) 0.0148(8) 0.0140(8) -0.0028(6) 0.0035(6) 0.0002(6)
C26 0.0115(7) 0.0136(8) 0.0151(8) -0.0010(6) 0.0016(6) 0.0038(6)
C27 0.0093(7) 0.0129(7) 0.0146(8) 0.0003(6) 0.0041(6) 0.0001(6)
C28 0.0075(7) 0.0117(7) 0.0140(8) 0.0003(6) 0.0048(6) 0.0022(6)
C29 0.0115(7) 0.0121(7) 0.0197(9) 0.0027(6) 0.0074(6) 0.0050(6)
C30 0.0093(7) 0.0128(8) 0.0176(8) 0.0016(6) 0.0046(6) 0.0036(6)
C31 0.0092(7) 0.0139(8) 0.0125(8) 0.0004(6) 0.0041(6) 0.0013(6)
C32 0.0067(7) 0.0116(7) 0.0130(7) -0.0012(5) 0.0050(6) -0.0011(6)
C33 0.0097(7) 0.0142(8) 0.0125(8) -0.0006(6) 0.0055(6) 0.0020(6)

loop_
_atom_type_symbol
_atom_type_description
_atom_type_scat_dispersion_real
_atom_type_scat_dispersion_imag
_atom_type_scat_source
C C 0.0033 0.0016 'International Tables Vol C Tables 4.2.6.8 and 6.1.1.4'
H H 0.0000 0.0000 'International Tables Vol C Tables 4.2.6.8 and 6.1.1.4'
N N 0.0061 0.0033 'International Tables Vol C Tables 4.2.6.8 and 6.1.1.4'
O O 0.0106 0.0060 'International Tables Vol C Tables 4.2.6.8 and 6.1.1.4'
Cu Cu 0.3201 1.2651 'International Tables Vol C Tables 4.2.6.8 and 6.1.1.4'

loop_
_geom_angle_atom_site_label_1
_geom_angle_atom_site_label_2
_geom_angle_atom_site_label_3
_geom_angle_site_symmetry_1
_geom_angle_site_symmetry_3
_geom_angle
_geom_angle_publ_flag
O1 Cu1 N5 . . 170.66(7) y
O1 Cu1 O5 . 3_657 87.05(6) y
N5 Cu1 O5 . 3_657 87.73(6) y
O1 Cu1 O6 . 1_455 99.74(6) y
N5 Cu1 O6 . 1_455 89.57(6) y
O5 Cu1 O6 3_657 1_455 128.25(6) y
O1 Cu1 O7 . . 87.37(6) y
N5 Cu1 O7 . . 92.46(6) y
O5 Cu1 O7 3_657 . 144.84(6) y
O6 Cu1 O7 1_455 . 86.91(5) y
N1 Cu2 N4 . 4_466 165.39(7) y
N1 Cu2 O3 . . 98.20(6) y
N4 Cu2 O3 4_466 . 95.78(6) y
C17 N1 C16 . . 106.65(15) ?
C17 N1 Cu2 . . 124.77(13) ?
C16 N1 Cu2 . . 128.14(13) ?
C17 N2 C18 . . 107.55(15) ?
C17 N2 C19 . . 126.68(15) ?
C18 N2 C19 . . 125.51(15) ?
C27 N3 C26 . . 107.33(15) ?
C27 N3 C22 . . 127.24(15) ?
C26 N3 C22 . . 125.06(15) ?
C27 N4 C25 . . 106.46(15) ?
C27 N4 Cu2 . 4_665 130.66(14) ?
C25 N4 Cu2 . 4_665 122.63(12) ?
C28 N5 C30 . . 106.92(14) ?
C28 N5 Cu1 . . 126.42(12) ?
C30 N5 Cu1 . . 126.65(12) ?
C28 N6 C29 . . 107.09(14) ?
C28 N6 C32 . . 126.76(15) ?
C29 N6 C32 . . 126.15(15) ?
C1 O1 Cu1 . . 132.56(12) ?
C15 O3 Cu2 . . 127.17(13) ?
C14 O5 Cu1 . 3_657 126.98(12) ?
C14 O6 Cu1 . 1_655 137.10(12) ?
Cu1 O7 H7A . . 109.5 ?
Cu1 O7 H7B . . 98.0 ?
H7A O7 H7B . . 113.8 ?
O2 C1 O1 . . 125.82(16) ?
O2 C1 C2 . . 120.22(15) ?
O1 C1 C2 . . 113.93(15) ?
C3 C2 C7 . . 119.06(15) ?
C3 C2 C1 . . 119.37(15) ?
C7 C2 C1 . . 121.56(15) ?
C4 C3 C2 . . 120.17(16) ?
C4 C3 H3 . . 119.9 ?
C2 C3 H3 . . 119.9 ?
C3 C4 C5 . . 121.47(16) ?
C3 C4 H4 . . 119.3 ?
C5 C4 H4 . . 119.3 ?
C4 C5 C6 . . 118.11(15) ?
C4 C5 C8 . . 119.00(15) ?
C6 C5 C8 . . 122.86(15) ?
C7 C6 C5 . . 120.48(16) ?
C7 C6 H6 . . 119.8 ?
C5 C6 H6 . . 119.8 ?
C6 C7 C2 . . 120.68(16) ?
C6 C7 H7 . . 119.7 ?
C2 C7 H7 . . 119.7 ?
C9 C8 C13 . . 118.67(15) ?
C9 C8 C5 . . 119.87(15) ?
C13 C8 C5 . . 121.37(15) ?
C10 C9 C8 . . 120.80(16) ?
C10 C9 H9 . . 119.6 ?
C8 C9 H9 . . 119.6 ?
C9 C10 C11 . . 119.87(16) ?
C9 C10 C14 . . 119.34(15) ?
C11 C10 C14 . . 120.79(15) ?
C10 C11 C12 . . 120.31(15) ?
C10 C11 H11 . . 119.8 ?
C12 C11 H11 . . 119.8 ?
C11 C12 C13 . . 119.22(16) ?
C11 C12 C15 . . 120.13(15) ?
C13 C12 C15 . . 120.57(15) ?
C12 C13 C8 . . 121.02(16) ?
C12 C13 H13 . . 119.5 ?
C8 C13 H13 . . 119.5 ?
O6 C14 O5 . . 127.06(17) ?
O6 C14 C10 . . 116.96(15) ?
O5 C14 C10 . . 115.98(16) ?
O4 C15 O3 . . 124.64(17) ?
O4 C15 C12 . . 117.66(16) ?
O3 C15 C12 . . 117.69(15) ?
C18 C16 N1 . . 109.32(16) ?
C18 C16 H16 . . 125.3 ?
N1 C16 H16 . . 125.3 ?
N1 C17 N2 . . 110.43(16) ?
N1 C17 H17 . . 124.8 ?
N2 C17 H17 . . 124.8 ?
C16 C18 N2 . . 106.04(16) ?
C16 C18 H18 . . 127.0 ?
N2 C18 H18 . . 127.0 ?
C24 C19 C20 . . 120.52(16) ?
C24 C19 N2 . . 118.32(16) ?
C20 C19 N2 . . 121.15(16) ?
C21 C20 C19 . . 119.73(16) ?
C21 C20 H20 . . 120.1 ?
C19 C20 H20 . . 120.1 ?
C22 C21 C20 . . 119.20(16) ?
C22 C21 H21 . . 120.4 ?
C20 C21 H21 . . 120.4 ?
C21 C22 C23 . . 120.99(16) ?
C21 C22 N3 . . 121.62(16) ?
C23 C22 N3 . . 117.38(15) ?
C24 C23 C22 . . 119.72(17) ?
C24 C23 H23 . . 120.1 ?
C22 C23 H23 . . 120.1 ?
C23 C24 C19 . . 119.82(17) ?
C23 C24 H24 . . 120.1 ?
C19 C24 H24 . . 120.1 ?
C26 C25 N4 . . 109.24(16) ?
C26 C25 H25 . . 125.4 ?
N4 C25 H25 . . 125.4 ?
C25 C26 N3 . . 106.30(16) ?
C25 C26 H26 . . 126.9 ?
N3 C26 H26 . . 126.9 ?
N4 C27 N3 . . 110.67(16) ?
N4 C27 H27 . . 124.7 ?
N3 C27 H27 . . 124.7 ?
N5 C28 N6 . . 110.56(15) ?
N5 C28 H28 . . 124.7 ?
N6 C28 H28 . . 124.7 ?
C30 C29 N6 . . 106.55(15) ?
C30 C29 H29 . . 126.7 ?
N6 C29 H29 . . 126.7 ?
C29 C30 N5 . . 108.87(15) ?
C29 C30 H30 . . 125.6 ?
N5 C30 H30 . . 125.6 ?
C33 C31 C32 3_458 . 119.85(16) ?
C33 C31 H31 3_458 . 120.1 ?
C32 C31 H31 . . 120.1 ?
C31 C32 C33 . . 120.25(15) ?
C31 C32 N6 . . 119.31(16) ?
C33 C32 N6 . . 120.44(15) ?
C31 C33 C32 3_458 . 119.90(16) ?
C31 C33 H33 3_458 . 120.1 ?
C32 C33 H33 . . 120.1 ?

loop_
_geom_bond_atom_site_label_1
_geom_bond_atom_site_label_2
_geom_bond_site_symmetry_2
_geom_bond_distance
_geom_bond_publ_flag
Cu1 O1 . 1.9286(14) y
Cu1 N5 . 1.9654(15) y
Cu1 O5 3_657 1.9786(13) y
Cu1 O6 1_455 2.1160(15) y
Cu1 O7 . 2.1563(14) y
Cu2 N1 . 1.8860(16) y
Cu2 N4 4_466 1.8945(16) y
Cu2 O3 . 2.2266(14) y
N1 C17 . 1.327(2) ?
N1 C16 . 1.386(2) ?
N2 C17 . 1.356(2) ?
N2 C18 . 1.392(2) ?
N2 C19 . 1.424(2) ?
N3 C27 . 1.358(2) ?
N3 C26 . 1.385(2) ?
N3 C22 . 1.429(2) ?
N4 C27 . 1.326(2) ?
N4 C25 . 1.384(2) ?
N4 Cu2 4_665 1.8945(16) ?
N5 C28 . 1.320(2) ?
N5 C30 . 1.378(2) ?
N6 C28 . 1.355(2) ?
N6 C29 . 1.382(2) ?
N6 C32 . 1.424(2) ?
O1 C1 . 1.274(2) ?
O2 C1 . 1.249(2) ?
O3 C15 . 1.261(2) ?
O4 C15 . 1.260(2) ?
O5 C14 . 1.269(2) ?
O5 Cu1 3_657 1.9786(13) ?
O6 C14 . 1.249(2) ?
O6 Cu1 1_655 2.1160(15) ?
O7 H7A . 0.8400 ?
O7 H7B . 0.8688 ?
C1 C2 . 1.509(2) ?
C2 C3 . 1.397(2) ?
C2 C7 . 1.398(2) ?
C3 C4 . 1.390(2) ?
C3 H3 . 0.9500 ?
C4 C5 . 1.402(2) ?
C4 H4 . 0.9500 ?
C5 C6 . 1.405(2) ?
C5 C8 . 1.486(2) ?
C6 C7 . 1.398(2) ?
C6 H6 . 0.9500 ?
C7 H7 . 0.9500 ?
C8 C9 . 1.398(2) ?
C8 C13 . 1.403(2) ?
C9 C10 . 1.393(2) ?
C9 H9 . 0.9500 ?
C10 C11 . 1.395(2) ?
C10 C14 . 1.509(2) ?
C11 C12 . 1.398(2) ?
C11 H11 . 0.9500 ?
C12 C13 . 1.398(2) ?
C12 C15 . 1.520(2) ?
C13 H13 . 0.9500 ?
C16 C18 . 1.360(2) ?
C16 H16 . 0.9500 ?
C17 H17 . 0.9500 ?
C18 H18 . 0.9500 ?
C19 C24 . 1.391(2) ?
C19 C20 . 1.398(2) ?
C20 C21 . 1.395(2) ?
C20 H20 . 0.9500 ?
C21 C22 . 1.391(2) ?
C21 H21 . 0.9500 ?
C22 C23 . 1.394(2) ?
C23 C24 . 1.384(2) ?
C23 H23 . 0.9500 ?
C24 H24 . 0.9500 ?
C25 C26 . 1.363(2) ?
C25 H25 . 0.9500 ?
C26 H26 . 0.9500 ?
C27 H27 . 0.9500 ?
C28 H28 . 0.9500 ?
C29 C30 . 1.359(2) ?
C29 H29 . 0.9500 ?
C30 H30 . 0.9500 ?
C31 C33 3_458 1.390(2) ?
C31 C32 . 1.392(2) ?
C31 H31 . 0.9500 ?
C32 C33 . 1.394(2) ?
C33 C31 3_458 1.390(2) ?
C33 H33 . 0.9500 ?

loop_
_geom_hbond_atom_site_label_D
_geom_hbond_atom_site_label_H
_geom_hbond_atom_site_label_A
_geom_hbond_site_symmetry_A
_geom_hbond_distance_DH
_geom_hbond_distance_HA
_geom_hbond_distance_DA
_geom_hbond_angle_DHA
_geom_hbond_publ_flag
O7 H7B O2 . 0.87 1.88 2.702(2) 158.3 n
O7 H7A O4 1_456 0.84 1.90 2.712(2) 162.2 n

loop_
_geom_torsion_atom_site_label_1
_geom_torsion_atom_site_label_2
_geom_torsion_atom_site_label_3
_geom_torsion_atom_site_label_4
_geom_torsion_site_symmetry_1
_geom_torsion_site_symmetry_4
_geom_torsion
N4 Cu2 N1 C17 4_466 . -146.0(2)
O3 Cu2 N1 C17 . . 17.12(17)
N4 Cu2 N1 C16 4_466 . 25.3(4)
O3 Cu2 N1 C16 . . -171.60(16)
O5 Cu1 N5 C28 3_657 . -169.93(16)
O6 Cu1 N5 C28 1_455 . -41.62(16)
O7 Cu1 N5 C28 . . 45.27(16)
O5 Cu1 N5 C30 3_657 . 8.66(16)
O6 Cu1 N5 C30 1_455 . 136.97(16)
O7 Cu1 N5 C30 . . -136.15(16)
O5 Cu1 O1 C1 3_657 . 180.0(2)
O6 Cu1 O1 C1 1_455 . 51.6(2)
O7 Cu1 O1 C1 . . -34.8(2)
N1 Cu2 O3 C15 . . 57.82(15)
N4 Cu2 O3 C15 4_466 . -126.41(15)
Cu1 O1 C1 O2 . . 8.6(3)
Cu1 O1 C1 C2 . . -173.20(14)
O2 C1 C2 C3 . . 178.45(17)
O1 C1 C2 C3 . . 0.2(2)
O2 C1 C2 C7 . . -0.7(3)
O1 C1 C2 C7 . . -178.96(17)
C7 C2 C3 C4 . . -0.3(3)
C1 C2 C3 C4 . . -179.44(16)
C2 C3 C4 C5 . . -1.1(3)
C3 C4 C5 C6 . . 1.4(3)
C3 C4 C5 C8 . . -176.59(16)
C4 C5 C6 C7 . . -0.4(3)
C8 C5 C6 C7 . . 177.56(17)
C5 C6 C7 C2 . . -1.0(3)
C3 C2 C7 C6 . . 1.3(3)
C1 C2 C7 C6 . . -179.54(17)
C4 C5 C8 C9 . . -39.6(2)
C6 C5 C8 C9 . . 142.53(18)
C4 C5 C8 C13 . . 137.15(18)
C6 C5 C8 C13 . . -40.8(3)
C13 C8 C9 C10 . . -3.1(3)
C5 C8 C9 C10 . . 173.64(16)
C8 C9 C10 C11 . . 0.7(3)
C8 C9 C10 C14 . . -179.51(16)
C9 C10 C11 C12 . . 2.0(3)
C14 C10 C11 C12 . . -177.78(16)
C10 C11 C12 C13 . . -2.2(3)
C10 C11 C12 C15 . . -178.92(16)
C11 C12 C13 C8 . . -0.3(3)
C15 C12 C13 C8 . . 176.44(16)
C9 C8 C13 C12 . . 2.9(3)
C5 C8 C13 C12 . . -173.82(16)
Cu1 O6 C14 O5 1_655 . 17.6(3)
Cu1 O6 C14 C10 1_655 . -161.66(13)
Cu1 O5 C14 O6 3_657 . 32.0(3)
Cu1 O5 C14 C10 3_657 . -148.66(12)
C9 C10 C14 O6 . . -25.3(2)
C11 C10 C14 O6 . . 154.48(17)
C9 C10 C14 O5 . . 155.36(16)
C11 C10 C14 O5 . . -24.9(2)
Cu2 O3 C15 O4 . . -117.94(19)
Cu2 O3 C15 C12 . . 63.0(2)
C11 C12 C15 O4 . . 5.9(3)
C13 C12 C15 O4 . . -170.78(17)
C11 C12 C15 O3 . . -174.94(16)
C13 C12 C15 O3 . . 8.4(3)
C17 N1 C16 C18 . . -0.1(2)
Cu2 N1 C16 C18 . . -172.67(13)
C16 N1 C17 N2 . . -0.4(2)
Cu2 N1 C17 N2 . . 172.42(12)
C18 N2 C17 N1 . . 0.8(2)
C19 N2 C17 N1 . . -173.54(16)
N1 C16 C18 N2 . . 0.6(2)
C17 N2 C18 C16 . . -0.9(2)
C19 N2 C18 C16 . . 173.57(16)
C17 N2 C19 C24 . . 149.86(18)
C18 N2 C19 C24 . . -23.5(3)
C17 N2 C19 C20 . . -29.4(3)
C18 N2 C19 C20 . . 157.17(17)
C24 C19 C20 C21 . . -0.4(3)
N2 C19 C20 C21 . . 178.83(16)
C19 C20 C21 C22 . . 1.4(3)
C20 C21 C22 C23 . . -1.1(3)
C20 C21 C22 N3 . . 178.56(16)
C27 N3 C22 C21 . . -43.5(3)
C26 N3 C22 C21 . . 144.46(19)
C27 N3 C22 C23 . . 136.17(19)
C26 N3 C22 C23 . . -35.9(3)
C21 C22 C23 C24 . . -0.3(3)
N3 C22 C23 C24 . . -179.93(17)
C22 C23 C24 C19 . . 1.3(3)
C20 C19 C24 C23 . . -0.9(3)
N2 C19 C24 C23 . . 179.78(17)
C27 N4 C25 C26 . . 0.0(2)
Cu2 N4 C25 C26 4_665 . -174.73(13)
N4 C25 C26 N3 . . -0.1(2)
C27 N3 C26 C25 . . 0.1(2)
C22 N3 C26 C25 . . 173.52(16)
C25 N4 C27 N3 . . 0.0(2)
Cu2 N4 C27 N3 4_665 . 174.23(13)
C26 N3 C27 N4 . . -0.1(2)
C22 N3 C27 N4 . . -173.32(16)
C30 N5 C28 N6 . . 0.2(2)
Cu1 N5 C28 N6 . . 179.01(12)
C29 N6 C28 N5 . . -0.4(2)
C32 N6 C28 N5 . . 179.32(16)
C28 N6 C29 C30 . . 0.4(2)
C32 N6 C29 C30 . . -179.29(17)
N6 C29 C30 N5 . . -0.3(2)
C28 N5 C30 C29 . . 0.1(2)
Cu1 N5 C30 C29 . . -178.73(13)
C33 C31 C32 C33 3_458 . 0.7(3)
C33 C31 C32 N6 3_458 . -178.97(16)
C28 N6 C32 C31 . . -157.00(18)
C29 N6 C32 C31 . . 22.7(3)
C28 N6 C32 C33 . . 23.3(3)
C29 N6 C32 C33 . . -157.00(18)
C31 C32 C33 C31 . 3_458 -0.7(3)
N6 C32 C33 C31 . 3_458 178.96(16)
